data_9011268
loop_
_publ_author_name
'Radaev, S. F.'
'Muradyan, L. A.'
'Simonov, V. I.'

_publ_section_title
;
 Atomic structure and crystal chemistry of sillenites:
 Bi12(Bi3+0.50Fe3+0.50)O19.50 and Bi12(Bi3+0.50Fe3+0.50)O19.33
 Note: anisoB's from ICSD
;
_journal_issue 1
_journal_name_full 'Acta Crystallographica, Section B'
_journal_page_first 1
_journal_page_last 6
_journal_paper_doi 10.1107/S0108768190007492
_journal_volume 47
_journal_year 1991
_chemical_compound_source Synthetic
_chemical_formula_sum 'Bi12.5 Fe0.5 O19.48'
_chemical_name_mineral Sillenite
_space_group_IT_number 197
_symmetry_space_group_name_Hall 'I 2 2 3'
_symmetry_space_group_name_H-M 'I 2 3'
_cell_angle_alpha 90
_cell_angle_beta 90
_cell_angle_gamma 90
_cell_length_a 10.184
_cell_length_b 10.184
_cell_length_c 10.184
_cell_formula_units_Z 2
_cell_volume 1056.222
_database_code_amcsd 0009844
_exptl_crystal_density_diffrn 9.281
_cod_original_formula_sum 'Bi12.5 Fe.5 O19.48'
_cod_database_code 9011268

loop_
_space_group_symop_operation_xyz
x,y,z
1/2+x,1/2+y,1/2+z
-z,-x,y
1/2-z,1/2-x,1/2+y
-z,x,-y
1/2-z,1/2+x,1/2-y
z,-x,-y
1/2+z,1/2-x,1/2-y
z,x,y
1/2+z,1/2+x,1/2+y
y,-z,-x
1/2+y,1/2-z,1/2-x
-y,-z,x
1/2-y,1/2-z,1/2+x
-y,z,-x
1/2-y,1/2+z,1/2-x
y,z,x
1/2+y,1/2+z,1/2+x
-x,y,-z
1/2-x,1/2+y,1/2-z
x,-y,-z
1/2+x,1/2-y,1/2-z
-x,-y,z
1/2-x,1/2-y,1/2+z

loop_
_atom_site_aniso_label
_atom_site_aniso_U_11
_atom_site_aniso_U_22
_atom_site_aniso_U_33
_atom_site_aniso_U_12
_atom_site_aniso_U_13
_atom_site_aniso_U_23
Bi 0.00925 0.02107 0.01277 0.00373 -0.00042 0.00326
O1 0.01145 0.01655 0.01398 -0.00315 -0.00310 0.00299
O2 0.01361 0.01361 0.01361 0.00515 0.00515 0.00515
O3 0.01361 0.01361 0.01361 0.00515 0.00515 0.00515

loop_
_atom_site_label
_atom_site_fract_x
_atom_site_fract_y
_atom_site_fract_z
_atom_site_occupancy
_atom_site_U_iso_or_equiv
Bi 0.17631 0.31786 0.01395 1.00000 0.01431
FeM 0.00000 0.00000 0.00000 0.50000 0.00811
BiM -0.01800 -0.01800 -0.01800 0.12500 0.01583
O1 0.13495 0.25148 0.48589 1.00000 0.01406
O2 0.18995 0.18995 0.18995 1.00000 0.01355
O3 0.89288 0.89288 0.89288 0.87000 0.01760

loop_
_cod_related_entry_id
_cod_related_entry_database
_cod_related_entry_code
1 AMCSD 0009844
